data_7101762
loop_
_publ_author_name
'Katz, Jeffrey L'
'Geller, Bram J'
'Foster, Peter D'

_publ_section_title
;
 Oxacalixarenes and oxacyclophanes containing 1,8-naphthyridines: a new
 class of molecular tweezers with concave-surface functionality.
;
_journal_issue 10
_journal_name_full 'Chemical communications (Cambridge, England)'
_journal_page_first 1026
_journal_page_last 1028
_journal_paper_doi 10.1039/b615336d
_journal_year 2007
_chemical_formula_moiety 'C36.50 H20 Cl N4 O5'
_chemical_formula_sum 'C36.5 H20 Cl N4 O5'
_chemical_formula_weight 630.02
_chemical_melting_point_gt 533
_chemical_name_common 'compound 6'
_chemical_name_systematic
;
?
;
_space_group_IT_number 2
_symmetry_cell_setting triclinic
_symmetry_space_group_name_Hall '-P 1'
_symmetry_space_group_name_H-M 'P -1'
_atom_sites_solution_hydrogens geom
_atom_sites_solution_primary direct
_atom_sites_solution_secondary difmap
_audit_creation_method SHELXL-97
_cell_angle_alpha 100.3880(10)
_cell_angle_beta 107.1250(10)
_cell_angle_gamma 111.1100(10)
_cell_formula_units_Z 2
_cell_length_a 9.6887(8)
_cell_length_b 13.1957(10)
_cell_length_c 13.4844(10)
_cell_measurement_reflns_used 5256
_cell_measurement_temperature 180(2)
_cell_measurement_theta_max 28.07
_cell_measurement_theta_min 2.36
_cell_volume 1455.5(2)
_computing_cell_refinement 'Bruker SMART'
_computing_data_collection 'Bruker SMART'
_computing_data_reduction 'Bruker SAINT'
_computing_molecular_graphics 'Bruker SHELXTL'
_computing_publication_material 'Bruker SHELXTL'
_computing_structure_refinement 'SHELXL-97 (Sheldrick, 1997)'
_computing_structure_solution 'SHELXS-97 (Sheldrick, 1990)'
_diffrn_ambient_temperature 180(2)
_diffrn_measured_fraction_theta_full 0.917
_diffrn_measured_fraction_theta_max 0.917
_diffrn_measurement_device_type 'CCD area detector'
_diffrn_measurement_method 'phi and omega scans'
_diffrn_radiation_monochromator graphite
_diffrn_radiation_source 'fine-focus sealed tube'
_diffrn_radiation_type MoK\a
_diffrn_radiation_wavelength 0.71073
_diffrn_reflns_av_R_equivalents 0.0512
_diffrn_reflns_av_sigmaI/netI 0.0512
_diffrn_reflns_limit_h_max 12
_diffrn_reflns_limit_h_min -12
_diffrn_reflns_limit_k_max 17
_diffrn_reflns_limit_k_min -16
_diffrn_reflns_limit_l_max 17
_diffrn_reflns_limit_l_min -17
_diffrn_reflns_number 13087
_diffrn_reflns_theta_full 28.29
_diffrn_reflns_theta_max 28.29
_diffrn_reflns_theta_min 1.67
_exptl_absorpt_coefficient_mu 0.186
_exptl_absorpt_correction_type none
_exptl_crystal_colour colorless
_exptl_crystal_density_diffrn 1.438
_exptl_crystal_density_meas ?
_exptl_crystal_density_method 'not measured'
_exptl_crystal_description rectangular
_exptl_crystal_F_000 648
_exptl_crystal_size_max 0.46
_exptl_crystal_size_mid 0.22
_exptl_crystal_size_min 0.14
_refine_diff_density_max 0.751
_refine_diff_density_min -0.372
_refine_diff_density_rms 0.049
_refine_ls_extinction_method none
_refine_ls_goodness_of_fit_ref 1.069
_refine_ls_hydrogen_treatment constr
_refine_ls_matrix_type full
_refine_ls_number_parameters 433
_refine_ls_number_reflns 6628
_refine_ls_number_restraints 0
_refine_ls_restrained_S_all 1.069
_refine_ls_R_factor_all 0.0661
_refine_ls_R_factor_gt 0.0518
_refine_ls_shift/su_max 0.000
_refine_ls_shift/su_mean 0.000
_refine_ls_structure_factor_coef Fsqd
_refine_ls_weighting_details 'calc w=1/[\s^2^(Fo^2^)+(0.0802P)^2^+0.1740P] where P=(Fo^2^+2Fc^2^)/3'
_refine_ls_weighting_scheme calc
_refine_ls_wR_factor_gt 0.1457
_refine_ls_wR_factor_ref 0.1533
_reflns_number_gt 4971
_reflns_number_total 6628
_reflns_threshold_expression >2sigma(I)
_cod_data_source_file b615336d.txt
_cod_data_source_block 624761
_cod_depositor_comments
;
The following automatic conversions were performed:

'_chemical_melting_point' tag was changed to
'_chemical_melting_point_gt' since the value was specified 'more
than' ('>') a certain temperature. The value '>533K' was changed to
'533' - it should be numeric and without a unit designator.

Automatic conversion script
Id: cif_fix_values 1646 2011-03-28 12:23:43Z adriana 

The following automatic conversions were performed:

'_exptl_crystal_density_meas' value 'not_measured' was changed to '?'
- the value is perceived as not measured.

Automatic conversion script
Id: cif_fix_values 3008 2015-01-20 13:52:24Z robertas 
;
_cod_original_sg_symbol_H-M P-1
_cod_original_formula_sum 'C36.50 H20 Cl N4 O5'
_cod_database_code 7101762

loop_
_symmetry_equiv_pos_as_xyz
'x, y, z'
'-x, -y, -z'

loop_
_atom_site_label
_atom_site_type_symbol
_atom_site_fract_x
_atom_site_fract_y
_atom_site_fract_z
_atom_site_U_iso_or_equiv
_atom_site_adp_type
_atom_site_occupancy
_atom_site_symmetry_multiplicity
_atom_site_calc_flag
_atom_site_refinement_flags
C1 C 1.2753(2) 0.50790(15) 0.20934(14) 0.0357(4) Uani 1 1 d .
C2 C 1.3431(2) 0.51235(16) 0.12950(15) 0.0392(4) Uani 1 1 d .
H2 H 1.4554 0.5544 0.1496 0.047 Uiso 1 1 calc R
C3 C 1.2418(2) 0.45443(16) 0.02346(15) 0.0395(4) Uani 1 1 d .
H3 H 1.2828 0.4552 -0.0325 0.047 Uiso 1 1 calc R
C4 C 1.0747(2) 0.39265(14) -0.00426(14) 0.0337(4) Uani 1 1 d .
C5 C 0.9567(2) 0.33516(15) -0.11178(14) 0.0385(4) Uani 1 1 d .
H5 H 0.9874 0.3333 -0.1726 0.046 Uiso 1 1 calc R
C6 C 0.7987(2) 0.28227(15) -0.12845(14) 0.0372(4) Uani 1 1 d .
H6 H 0.7170 0.2431 -0.2002 0.045 Uiso 1 1 calc R
C7 C 0.7613(2) 0.28808(14) -0.03467(13) 0.0336(4) Uani 1 1 d .
C8 C 0.55707(19) 0.21637(15) 0.03211(13) 0.0340(4) Uani 1 1 d .
C9 C 0.4705(2) 0.26986(16) 0.06546(15) 0.0417(4) Uani 1 1 d .
H9 H 0.4480 0.3231 0.0327 0.050 Uiso 1 1 calc R
C10 C 0.4182(2) 0.24516(18) 0.14565(16) 0.0456(5) Uani 1 1 d .
H10 H 0.3592 0.2817 0.1685 0.055 Uiso 1 1 calc R
C11 C 0.4505(2) 0.16575(15) 0.19551(14) 0.0357(4) Uani 1 1 d .
C12 C 0.3988(2) 0.13727(18) 0.27894(16) 0.0461(5) Uani 1 1 d .
H12 H 0.3396 0.1725 0.3036 0.055 Uiso 1 1 calc R
C13 C 0.4320(2) 0.06059(17) 0.32432(15) 0.0428(4) Uani 1 1 d .
H13 H 0.3968 0.0425 0.3803 0.051 Uiso 1 1 calc R
C14 C 0.51873(19) 0.00841(14) 0.28789(13) 0.0325(4) Uani 1 1 d .
C15 C 0.67449(19) -0.04290(14) 0.42331(13) 0.0308(3) Uani 1 1 d .
C16 C 0.6948(2) -0.13372(14) 0.45787(14) 0.0342(4) Uani 1 1 d .
H16 H 0.6207 -0.2116 0.4180 0.041 Uiso 1 1 calc R
C17 C 0.8247(2) -0.10484(14) 0.55029(14) 0.0341(4) Uani 1 1 d .
H17 H 0.8435 -0.1630 0.5761 0.041 Uiso 1 1 calc R
C18 C 0.93185(19) 0.01182(14) 0.60795(13) 0.0314(3) Uani 1 1 d .
C19 C 1.0700(2) 0.05210(16) 0.70544(14) 0.0379(4) Uani 1 1 d .
H19 H 1.0937 -0.0008 0.7382 0.045 Uiso 1 1 calc R
C20 C 1.1685(2) 0.16578(16) 0.75214(14) 0.0381(4) Uani 1 1 d .
H20 H 1.2617 0.1944 0.8176 0.046 Uiso 1 1 calc R
C21 C 1.12685(19) 0.24041(14) 0.69945(13) 0.0317(4) Uani 1 1 d .
C22 C 1.21976(19) 0.42729(14) 0.68343(13) 0.0334(4) Uani 1 1 d .
C23 C 1.1704(2) 0.51034(16) 0.71550(15) 0.0403(4) Uani 1 1 d .
H23 H 1.1375 0.5137 0.7753 0.048 Uiso 1 1 calc R
C24 C 1.1703(2) 0.58686(16) 0.65935(16) 0.0440(4) Uani 1 1 d .
H24 H 1.1370 0.6437 0.6808 0.053 Uiso 1 1 calc R
C25 C 1.2185(2) 0.58337(14) 0.57025(14) 0.0358(4) Uani 1 1 d .
C26 C 1.2215(2) 0.66271(16) 0.51158(16) 0.0450(4) Uani 1 1 d .
H26 H 1.1888 0.7204 0.5318 0.054 Uiso 1 1 calc R
C27 C 1.2705(2) 0.65737(16) 0.42649(16) 0.0445(4) Uani 1 1 d .
H27 H 1.2723 0.7110 0.3878 0.053 Uiso 1 1 calc R
C28 C 1.31784(19) 0.57223(16) 0.39690(14) 0.0378(4) Uani 1 1 d .
C29 C 1.02188(19) 0.39210(14) 0.08288(13) 0.0317(4) Uani 1 1 d .
C30 C 0.59102(19) 0.13916(15) 0.07686(13) 0.0337(4) Uani 1 1 d .
H30 H 0.6497 0.1036 0.0520 0.040 Uiso 1 1 calc R
C31 C 0.53909(18) 0.11208(14) 0.15999(13) 0.0308(3) Uani 1 1 d .
C32 C 0.57104(19) 0.03218(14) 0.20821(13) 0.0334(4) Uani 1 1 d .
H32 H 0.6291 -0.0049 0.1848 0.040 Uiso 1 1 calc R
C33 C 0.90044(18) 0.09501(14) 0.56464(13) 0.0286(3) Uani 1 1 d .
C34 C 1.2674(2) 0.41997(14) 0.59824(13) 0.0343(4) Uani 1 1 d .
H34 H 1.3012 0.3627 0.5789 0.041 Uiso 1 1 calc R
C35 C 1.26681(18) 0.49722(14) 0.53847(13) 0.0316(4) Uani 1 1 d .
C36 C 1.3164(2) 0.49356(15) 0.44958(14) 0.0370(4) Uani 1 1 d .
H36 H 1.3485 0.4363 0.4269 0.044 Uiso 1 1 calc R
N1 N 1.12425(16) 0.44939(13) 0.18982(11) 0.0350(3) Uani 1 1 d .
N2 N 0.86425(16) 0.33784(12) 0.06626(11) 0.0335(3) Uani 1 1 d .
N3 N 0.76973(16) 0.06611(11) 0.47194(11) 0.0309(3) Uani 1 1 d .
N4 N 0.99945(15) 0.20916(12) 0.61148(11) 0.0308(3) Uani 1 1 d .
O1 O 1.37969(14) 0.57317(12) 0.31418(10) 0.0449(3) Uani 1 1 d .
O2 O 0.60026(14) 0.23883(11) -0.05499(9) 0.0398(3) Uani 1 1 d .
O3 O 0.54215(14) -0.07687(10) 0.32998(9) 0.0375(3) Uani 1 1 d .
O4 O 1.23074(14) 0.35425(10) 0.74746(9) 0.0384(3) Uani 1 1 d .
C37 C 0.0169(10) 1.0105(8) -0.0376(6) 0.115(3) Uani 0.50 1 d P
Cl1 Cl -0.0496(3) 1.08734(16) -0.0294(2) 0.1141(7) Uani 0.50 1 d P
Cl2 Cl -0.0424(4) 1.0900(3) 0.0593(3) 0.1496(10) Uani 0.50 1 d P
O5 O 0.0262(4) 0.2253(3) 0.2558(3) 0.1608(13) Uani 1 1 d .

loop_
_atom_site_aniso_label
_atom_site_aniso_U_11
_atom_site_aniso_U_22
_atom_site_aniso_U_33
_atom_site_aniso_U_23
_atom_site_aniso_U_13
_atom_site_aniso_U_12
C1 0.0349(9) 0.0371(9) 0.0362(9) 0.0174(8) 0.0134(7) 0.0147(7)
C2 0.0331(8) 0.0444(10) 0.0479(10) 0.0232(8) 0.0204(8) 0.0175(8)
C3 0.0435(10) 0.0446(10) 0.0443(10) 0.0218(8) 0.0268(8) 0.0229(8)
C4 0.0414(9) 0.0328(9) 0.0354(9) 0.0152(7) 0.0209(7) 0.0187(7)
C5 0.0508(10) 0.0382(9) 0.0335(9) 0.0145(7) 0.0228(8) 0.0206(8)
C6 0.0453(10) 0.0336(9) 0.0263(8) 0.0093(7) 0.0119(7) 0.0126(8)
C7 0.0370(9) 0.0292(8) 0.0326(9) 0.0132(7) 0.0140(7) 0.0107(7)
C8 0.0288(8) 0.0358(9) 0.0258(8) 0.0091(7) 0.0063(6) 0.0057(7)
C9 0.0451(10) 0.0419(10) 0.0422(10) 0.0218(8) 0.0147(8) 0.0216(9)
C10 0.0511(11) 0.0513(12) 0.0518(11) 0.0242(9) 0.0251(9) 0.0331(10)
C11 0.0343(8) 0.0391(9) 0.0360(9) 0.0145(7) 0.0146(7) 0.0167(7)
C12 0.0541(11) 0.0582(12) 0.0497(11) 0.0266(10) 0.0324(9) 0.0355(10)
C13 0.0486(10) 0.0514(11) 0.0395(10) 0.0222(9) 0.0247(8) 0.0240(9)
C14 0.0293(8) 0.0303(8) 0.0289(8) 0.0099(7) 0.0049(6) 0.0084(7)
C15 0.0330(8) 0.0321(8) 0.0302(8) 0.0125(7) 0.0148(7) 0.0142(7)
C16 0.0399(9) 0.0282(8) 0.0382(9) 0.0129(7) 0.0193(7) 0.0146(7)
C17 0.0411(9) 0.0339(9) 0.0391(9) 0.0197(7) 0.0214(7) 0.0206(7)
C18 0.0365(8) 0.0364(9) 0.0321(8) 0.0178(7) 0.0178(7) 0.0208(7)
C19 0.0423(9) 0.0446(10) 0.0368(9) 0.0231(8) 0.0166(7) 0.0241(8)
C20 0.0376(9) 0.0466(10) 0.0295(9) 0.0166(8) 0.0087(7) 0.0196(8)
C21 0.0338(8) 0.0340(9) 0.0277(8) 0.0098(7) 0.0137(7) 0.0141(7)
C22 0.0304(8) 0.0299(8) 0.0290(8) 0.0070(7) 0.0049(6) 0.0083(7)
C23 0.0428(9) 0.0378(10) 0.0362(9) 0.0063(8) 0.0170(8) 0.0150(8)
C24 0.0505(11) 0.0357(10) 0.0485(11) 0.0082(8) 0.0210(9) 0.0231(9)
C25 0.0343(8) 0.0283(8) 0.0360(9) 0.0063(7) 0.0075(7) 0.0115(7)
C26 0.0494(11) 0.0341(10) 0.0508(11) 0.0144(8) 0.0158(9) 0.0205(9)
C27 0.0441(10) 0.0378(10) 0.0456(11) 0.0194(8) 0.0104(8) 0.0145(8)
C28 0.0286(8) 0.0413(10) 0.0305(9) 0.0105(7) 0.0054(7) 0.0070(7)
C29 0.0366(8) 0.0309(8) 0.0315(8) 0.0143(7) 0.0157(7) 0.0151(7)
C30 0.0312(8) 0.0348(9) 0.0312(8) 0.0087(7) 0.0114(7) 0.0118(7)
C31 0.0261(7) 0.0309(8) 0.0287(8) 0.0078(7) 0.0075(6) 0.0089(7)
C32 0.0304(8) 0.0344(9) 0.0333(9) 0.0100(7) 0.0102(7) 0.0143(7)
C33 0.0308(8) 0.0306(8) 0.0294(8) 0.0123(6) 0.0145(6) 0.0154(7)
C34 0.0359(8) 0.0311(8) 0.0332(9) 0.0070(7) 0.0099(7) 0.0166(7)
C35 0.0277(8) 0.0284(8) 0.0299(8) 0.0056(7) 0.0051(6) 0.0097(6)
C36 0.0360(9) 0.0366(9) 0.0345(9) 0.0085(7) 0.0105(7) 0.0159(7)
N1 0.0332(7) 0.0382(8) 0.0311(7) 0.0141(6) 0.0125(6) 0.0119(6)
N2 0.0347(7) 0.0343(8) 0.0277(7) 0.0115(6) 0.0130(6) 0.0101(6)
N3 0.0326(7) 0.0292(7) 0.0302(7) 0.0109(6) 0.0104(6) 0.0138(6)
N4 0.0320(7) 0.0309(7) 0.0293(7) 0.0101(6) 0.0105(6) 0.0147(6)
O1 0.0321(6) 0.0545(8) 0.0362(7) 0.0166(6) 0.0106(5) 0.0078(6)
O2 0.0356(6) 0.0436(7) 0.0301(6) 0.0149(5) 0.0100(5) 0.0075(5)
O3 0.0389(6) 0.0297(6) 0.0340(6) 0.0117(5) 0.0068(5) 0.0100(5)
O4 0.0391(6) 0.0363(7) 0.0294(6) 0.0102(5) 0.0066(5) 0.0112(5)
C37 0.108(5) 0.121(6) 0.089(6) 0.025(5) 0.033(5) 0.031(5)
Cl1 0.1299(16) 0.0726(11) 0.1216(16) 0.0296(11) 0.0184(13) 0.0505(11)
Cl2 0.168(2) 0.187(3) 0.211(3) 0.122(2) 0.124(2) 0.135(2)
O5 0.165(3) 0.107(2) 0.204(3) 0.087(2) 0.040(3) 0.062(2)

loop_
_atom_type_symbol
_atom_type_description
_atom_type_scat_dispersion_real
_atom_type_scat_dispersion_imag
_atom_type_scat_source
C C 0.0033 0.0016 'International Tables Vol C Tables 4.2.6.8 and 6.1.1.4'
H H 0.0000 0.0000 'International Tables Vol C Tables 4.2.6.8 and 6.1.1.4'
N N 0.0061 0.0033 'International Tables Vol C Tables 4.2.6.8 and 6.1.1.4'
O O 0.0106 0.0060 'International Tables Vol C Tables 4.2.6.8 and 6.1.1.4'
Cl Cl 0.1484 0.1585 'International Tables Vol C Tables 4.2.6.8 and 6.1.1.4'

loop_
_geom_angle_atom_site_label_1
_geom_angle_atom_site_label_2
_geom_angle_atom_site_label_3
_geom_angle
_geom_angle_site_symmetry_1
_geom_angle_site_symmetry_3
N1 C1 O1 118.91(15) . .
N1 C1 C2 125.49(16) . .
O1 C1 C2 115.59(15) . .
C3 C2 C1 117.48(16) . .
C2 C3 C4 120.06(16) . .
C5 C4 C29 117.48(15) . .
C5 C4 C3 125.23(16) . .
C29 C4 C3 117.25(16) . .
C6 C5 C4 119.95(16) . .
C5 C6 C7 117.13(16) . .
N2 C7 O2 118.67(15) . .
N2 C7 C6 125.92(16) . .
O2 C7 C6 115.38(14) . .
C30 C8 C9 121.95(16) . .
C30 C8 O2 120.25(15) . .
C9 C8 O2 117.68(15) . .
C10 C9 C8 119.46(16) . .
C9 C10 C11 121.07(17) . .
C12 C11 C10 123.17(16) . .
C12 C11 C31 118.39(16) . .
C10 C11 C31 118.45(15) . .
C13 C12 C11 121.25(17) . .
C12 C13 C14 119.46(16) . .
C32 C14 C13 121.87(16) . .
C32 C14 O3 119.24(15) . .
C13 C14 O3 118.74(15) . .
N3 C15 O3 119.35(14) . .
N3 C15 C16 125.93(15) . .
O3 C15 C16 114.73(14) . .
C17 C16 C15 117.24(15) . .
C16 C17 C18 119.84(15) . .
C17 C18 C19 124.85(15) . .
C17 C18 C33 117.86(14) . .
C19 C18 C33 117.29(15) . .
C20 C19 C18 120.20(15) . .
C19 C20 C21 117.30(15) . .
N4 C21 O4 118.77(14) . .
N4 C21 C20 125.50(16) . .
O4 C21 C20 115.72(14) . .
C34 C22 C23 122.14(17) . .
C34 C22 O4 119.64(15) . .
C23 C22 O4 118.06(16) . .
C24 C23 C22 118.80(17) . .
C23 C24 C25 121.55(17) . .
C24 C25 C26 122.63(17) . .
C24 C25 C35 118.58(16) . .
C26 C25 C35 118.78(17) . .
C27 C26 C25 120.96(18) . .
C26 C27 C28 119.28(18) . .
C36 C28 C27 122.34(17) . .
C36 C28 O1 118.98(17) . .
C27 C28 O1 118.54(17) . .
N2 C29 N1 114.78(14) . .
N2 C29 C4 122.55(15) . .
N1 C29 C4 122.63(15) . .
C8 C30 C31 119.95(16) . .
C30 C31 C32 121.79(15) . .
C30 C31 C11 119.12(15) . .
C32 C31 C11 119.09(15) . .
C14 C32 C31 119.94(16) . .
N4 C33 N3 115.18(13) . .
N4 C33 C18 122.48(14) . .
N3 C33 C18 122.33(14) . .
C22 C34 C35 120.06(16) . .
C34 C35 C36 122.16(15) . .
C34 C35 C25 118.85(16) . .
C36 C35 C25 118.97(16) . .
C28 C36 C35 119.68(17) . .
C1 N1 C29 117.00(15) . .
C7 N2 C29 116.94(14) . .
C15 N3 C33 116.78(14) . .
C21 N4 C33 117.18(14) . .
C1 O1 C28 117.81(13) . .
C7 O2 C8 117.46(12) . .
C15 O3 C14 117.80(12) . .
C21 O4 C22 117.32(12) . .
Cl1 C37 Cl1 137.3(5) . 2_575
Cl2 C37 Cl2 140.2(5) 2_575 .

loop_
_geom_bond_atom_site_label_1
_geom_bond_atom_site_label_2
_geom_bond_distance
_geom_bond_site_symmetry_2
C1 N1 1.301(2) .
C1 O1 1.362(2) .
C1 C2 1.416(2) .
C2 C3 1.353(3) .
C3 C4 1.417(2) .
C4 C5 1.410(2) .
C4 C29 1.413(2) .
C5 C6 1.361(3) .
C6 C7 1.411(2) .
C7 N2 1.298(2) .
C7 O2 1.374(2) .
C8 C30 1.363(2) .
C8 C9 1.392(3) .
C8 O2 1.4029(19) .
C9 C10 1.365(3) .
C10 C11 1.419(2) .
C11 C12 1.417(2) .
C11 C31 1.423(2) .
C12 C13 1.358(3) .
C13 C14 1.400(3) .
C14 C32 1.355(2) .
C14 O3 1.4066(19) .
C15 N3 1.303(2) .
C15 O3 1.3641(19) .
C15 C16 1.418(2) .
C16 C17 1.357(2) .
C17 C18 1.412(2) .
C18 C19 1.415(2) .
C18 C33 1.416(2) .
C19 C20 1.353(3) .
C20 C21 1.416(2) .
C21 N4 1.302(2) .
C21 O4 1.366(2) .
C22 C34 1.359(2) .
C22 C23 1.395(3) .
C22 O4 1.416(2) .
C23 C24 1.367(3) .
C24 C25 1.411(3) .
C25 C26 1.419(2) .
C25 C35 1.421(2) .
C26 C27 1.365(3) .
C27 C28 1.396(3) .
C28 C36 1.358(2) .
C28 O1 1.413(2) .
C29 N2 1.359(2) .
C29 N1 1.363(2) .
C30 C31 1.409(2) .
C31 C32 1.412(2) .
C33 N4 1.359(2) .
C33 N3 1.3636(19) .
C34 C35 1.409(2) .
C35 C36 1.416(2) .
C37 Cl1 1.768(10) 2_575
C37 Cl2 1.877(10) .
Cl1 C37 1.768(10) 2_575
